data_1560677
loop_
_publ_author_name
'Zhao, Hui'
'Sun, Xiao-Xia'
'Hu, Huai-Ming'
'An, Ran'
'Yang, Meng-Lin'
'Xue, Ganglin'

_publ_section_title
;
 Syntheses, structures and luminescent properties of lanthanide
 coordination polymers assembled from imidazophenanthroline derivative and
 oxalate ligands
;
_journal_name_full 'Journal of Solid State Chemistry'
_journal_page_first 67
_journal_page_last 73
_journal_paper_doi 10.1016/j.jssc.2016.09.033
_journal_volume 245
_journal_year 2017
_chemical_formula_moiety 'C21 H19 N4 Sm O14 S2, 2(H2 O)'
_chemical_formula_sum 'C21 H23 N4 O16 S2 Sm'
_chemical_formula_weight 801.90
_space_group_IT_number 2
_space_group_name_Hall '-P 1'
_space_group_name_H-M_alt 'P -1'
_symmetry_cell_setting triclinic
_symmetry_space_group_name_Hall '-P 1'
_symmetry_space_group_name_H-M 'P -1'
_atom_sites_solution_hydrogens geom
_atom_sites_solution_primary direct
_atom_sites_solution_secondary difmap
_cell_angle_alpha 76.306(2)
_cell_angle_beta 76.246(2)
_cell_angle_gamma 76.330(2)
_cell_formula_units_Z 2
_cell_length_a 9.4871(14)
_cell_length_b 10.0898(16)
_cell_length_c 15.174(2)
_cell_measurement_reflns_used 2778
_cell_measurement_temperature 296(2)
_cell_measurement_theta_max 26.09
_cell_measurement_theta_min 2.25
_cell_volume 1345.6(3)
_computing_cell_refinement 'Bruker SAINT'
_computing_data_collection 'Bruker APEX2'
_computing_data_reduction 'Bruker SAINT'
_computing_molecular_graphics 'Bruker SHELXTL'
_computing_publication_material 'Bruker SHELXTL'
_computing_structure_refinement 'SHELXL-97 (Sheldrick, 2008)'
_computing_structure_solution 'SHELXS-97 (Sheldrick, 2008)'
_diffrn_ambient_temperature 296(2)
_diffrn_measured_fraction_theta_full 0.983
_diffrn_measured_fraction_theta_max 0.983
_diffrn_measurement_device_type 'Bruker APEX-II CCD'
_diffrn_measurement_method '\f and \w scans'
_diffrn_radiation_monochromator graphite
_diffrn_radiation_source 'fine-focus sealed tube'
_diffrn_radiation_type MoK\a
_diffrn_radiation_wavelength 0.71073
_diffrn_reflns_av_R_equivalents 0.0213
_diffrn_reflns_av_sigmaI/netI 0.0498
_diffrn_reflns_limit_h_max 11
_diffrn_reflns_limit_h_min -11
_diffrn_reflns_limit_k_max 12
_diffrn_reflns_limit_k_min -11
_diffrn_reflns_limit_l_max 18
_diffrn_reflns_limit_l_min -8
_diffrn_reflns_number 6618
_diffrn_reflns_theta_full 25.05
_diffrn_reflns_theta_max 25.05
_diffrn_reflns_theta_min 2.25
_exptl_absorpt_coefficient_mu 2.425
_exptl_absorpt_correction_T_max 0.699
_exptl_absorpt_correction_T_min 0.595
_exptl_absorpt_correction_type multi-scan
_exptl_absorpt_process_details sadabs
_exptl_crystal_colour yellow
_exptl_crystal_density_diffrn 1.979
_exptl_crystal_density_method 'not measured'
_exptl_crystal_description block
_exptl_crystal_F_000 798
_exptl_crystal_size_max 0.21
_exptl_crystal_size_mid 0.17
_exptl_crystal_size_min 0.14
_refine_diff_density_max 0.945
_refine_diff_density_min -0.706
_refine_diff_density_rms 0.147
_refine_ls_extinction_method none
_refine_ls_goodness_of_fit_ref 1.051
_refine_ls_hydrogen_treatment mixed
_refine_ls_matrix_type full
_refine_ls_number_parameters 433
_refine_ls_number_reflns 4680
_refine_ls_number_restraints 12
_refine_ls_restrained_S_all 1.050
_refine_ls_R_factor_all 0.0512
_refine_ls_R_factor_gt 0.0426
_refine_ls_shift/su_max 0.001
_refine_ls_shift/su_mean 0.000
_refine_ls_structure_factor_coef Fsqd
_refine_ls_weighting_details 'calc w=1/[\s^2^(Fo^2^)+(0.0685P)^2^+2.7922P] where P=(Fo^2^+2Fc^2^)/3'
_refine_ls_weighting_scheme calc
_refine_ls_wR_factor_gt 0.1143
_refine_ls_wR_factor_ref 0.1207
_reflns_number_gt 4056
_reflns_number_total 4680
_reflns_threshold_expression >2sigma(I)
_cod_data_source_file JSSC-2017-245-67.cif
_cod_data_source_block nw1966_0m
_cod_depositor_comments
;
The following automatic conversions were performed:

data item '_symmetry_cell_setting' value 'Triclinic' was changed to
'triclinic' in accordance with the built-in table derived from the
CIF Core dictionary named 'cif_core.dic' version 2.4.5 last updated
on 2014-11-21.

Automatic conversion script
Id: cif_fix_values 8369 2020-08-20 11:38:08Z andrius 

2022-11-07
Z value and formula fixed to values more according to usual
chemical conventions.                 miguel
;
_cod_original_formula_sum 'C42 H46 N8 O32 S4 Sm2'
_cod_original_formula_weight 1603.81
_cod_original_formula_moiety 'C42 H38 N8 Sm2 O28 S4,4(H2 O)'
_cod_original_formula_units_Z 1
_cod_original_sg_symbol_H-M P-1
_cod_database_code 1560677

loop_
_symmetry_equiv_pos_as_xyz
'x, y, z'
'-x, -y, -z'

loop_
_atom_site_label
_atom_site_type_symbol
_atom_site_fract_x
_atom_site_fract_y
_atom_site_fract_z
_atom_site_U_iso_or_equiv
_atom_site_adp_type
_atom_site_occupancy
_atom_site_symmetry_multiplicity
_atom_site_calc_flag
_atom_site_refinement_flags
_atom_site_disorder_assembly
_atom_site_disorder_group
Sm1 Sm 0.64686(4) 0.19484(3) 0.06745(2) 0.02771(14) Uani 1 1 d . . .
S1 S 0.27973(15) 0.33067(15) 0.22426(10) 0.0205(3) Uani 1 1 d . . .
S2 S 0.01038(16) -0.11104(16) 0.28638(10) 0.0236(3) Uani 1 1 d . . .
N1 N 0.7973(5) 0.4510(5) 0.5043(3) 0.0255(11) Uani 1 1 d . . .
N2 N 0.6184(5) 0.3906(5) 0.6706(3) 0.0252(11) Uani 1 1 d . . .
H2A H 0.6902 0.4335 0.6620 0.030 Uiso 1 1 calc R . .
N3 N 0.4881(5) 0.2377(5) 0.3793(3) 0.0217(11) Uani 1 1 d . . .
N4 N 0.3398(5) 0.1961(5) 0.5160(3) 0.0219(11) Uani 1 1 d . . .
H4 H 0.2682 0.1683 0.5575 0.026 Uiso 1 1 calc R . .
O1 O 0.4354(4) 0.3084(4) 0.1817(3) 0.0258(9) Uani 1 1 d . . .
O2 O 0.1850(5) 0.3598(5) 0.1566(3) 0.0315(10) Uani 1 1 d . . .
O3 O 0.2415(5) 0.4311(4) 0.2829(3) 0.0296(10) Uani 1 1 d . . .
O4 O 0.0161(6) -0.0544(6) 0.1892(3) 0.0446(13) Uani 1 1 d . . .
O5 O -0.1409(5) -0.0752(6) 0.3363(3) 0.0440(13) Uani 1 1 d . . .
O6 O 0.0740(8) -0.2532(6) 0.3038(6) 0.076(2) Uani 1 1 d . . .
O7 O 0.6446(5) 0.0845(5) -0.0587(3) 0.0371(11) Uani 1 1 d . . .
O8 O 0.5373(5) -0.0541(5) -0.1050(3) 0.0362(11) Uani 1 1 d . . .
O9 O 0.4711(5) 0.3477(5) -0.0211(3) 0.0345(11) Uani 1 1 d . . .
O10 O 0.3444(5) 0.5623(5) -0.0522(3) 0.0362(11) Uani 1 1 d . . .
C1 C 0.8863(7) 0.4730(8) 0.4254(5) 0.0373(17) Uani 1 1 d . . .
H1 H 0.9644 0.5160 0.4224 0.045 Uiso 1 1 calc R . .
C2 C 0.8741(8) 0.4370(8) 0.3443(5) 0.0405(18) Uani 1 1 d . . .
H2 H 0.9415 0.4559 0.2896 0.049 Uiso 1 1 calc R . .
C3 C 0.7600(7) 0.3733(7) 0.3480(4) 0.0316(15) Uani 1 1 d . . .
H3 H 0.7480 0.3491 0.2951 0.038 Uiso 1 1 calc R . .
C4 C 0.6628(6) 0.3450(6) 0.4304(4) 0.0205(12) Uani 1 1 d . . .
C5 C 0.5377(6) 0.2793(6) 0.4444(4) 0.0195(12) Uani 1 1 d . . .
C6 C 0.4471(6) 0.2558(6) 0.5287(4) 0.0214(12) Uani 1 1 d . . .
C7 C 0.4724(6) 0.2880(6) 0.6095(4) 0.0211(12) Uani 1 1 d . . .
C8 C 0.3879(7) 0.2557(7) 0.7012(4) 0.0280(14) Uani 1 1 d . . .
H8 H 0.3087 0.2109 0.7117 0.034 Uiso 1 1 calc R . .
C9 C 0.4251(7) 0.2917(8) 0.7731(4) 0.0352(16) Uani 1 1 d . . .
H9 H 0.3735 0.2687 0.8331 0.042 Uiso 1 1 calc R . .
C10 C 0.5406(8) 0.3628(8) 0.7554(4) 0.0371(17) Uani 1 1 d . . .
H10 H 0.5636 0.3911 0.8035 0.045 Uiso 1 1 calc R . .
C11 C 0.5904(6) 0.3549(6) 0.5970(4) 0.0183(12) Uani 1 1 d . . .
C12 C 0.6860(6) 0.3858(6) 0.5078(4) 0.0196(12) Uani 1 1 d . . .
C13 C 0.3689(6) 0.1895(6) 0.4243(4) 0.0195(12) Uani 1 1 d . . .
C14 C 0.2780(6) 0.1251(6) 0.3868(4) 0.0209(12) Uani 1 1 d . . .
C15 C 0.2230(7) 0.0088(6) 0.4439(4) 0.0244(13) Uani 1 1 d . . .
H15 H 0.2427 -0.0213 0.5034 0.029 Uiso 1 1 calc R . .
C16 C 0.1411(6) -0.0611(6) 0.4140(4) 0.0239(13) Uani 1 1 d . . .
H16 H 0.1038 -0.1359 0.4534 0.029 Uiso 1 1 calc R . .
C17 C 0.1141(6) -0.0195(6) 0.3242(4) 0.0208(12) Uani 1 1 d . . .
C18 C 0.1654(6) 0.0960(6) 0.2676(4) 0.0217(12) Uani 1 1 d . . .
H18 H 0.1471 0.1239 0.2078 0.026 Uiso 1 1 calc R . .
C19 C 0.2427(6) 0.1702(6) 0.2979(4) 0.0184(12) Uani 1 1 d . . .
C20 C 0.5546(7) 0.0092(7) -0.0483(4) 0.0284(14) Uani 1 1 d . . .
C21 C 0.4477(7) 0.4732(7) -0.0211(4) 0.0292(15) Uani 1 1 d . . .
O11 O 0.8214(7) 0.2787(7) -0.0821(4) 0.0599(16) Uani 1 1 d D . .
H11A H 0.849(10) 0.226(8) -0.121(5) 0.072 Uiso 1 1 d D . .
H11B H 0.886(8) 0.330(8) -0.096(7) 0.072 Uiso 1 1 d D . .
O12 O 0.8108(7) -0.0338(7) 0.0801(5) 0.0648(18) Uani 1 1 d D . .
H12B H 0.797(11) -0.103(7) 0.063(7) 0.078 Uiso 1 1 d D . .
H12A H 0.867(9) -0.094(8) 0.112(6) 0.078 Uiso 1 1 d D . .
O13 O 0.6583(6) 0.1086(6) 0.2315(4) 0.0500(14) Uani 1 1 d D . .
H13A H 0.610(8) 0.165(7) 0.266(5) 0.060 Uiso 1 1 d D . .
H13B H 0.732(6) 0.069(8) 0.256(6) 0.060 Uiso 1 1 d D . .
O14 O 0.8872(7) 0.2142(7) 0.1042(5) 0.0594(16) Uani 1 1 d D . .
H14A H 0.960(7) 0.222(10) 0.058(5) 0.071 Uiso 1 1 d D . .
H14B H 0.845(10) 0.282(7) 0.132(6) 0.071 Uiso 1 1 d D . .
O15 O 0.8883(8) 0.5066(8) 0.1196(5) 0.0702(18) Uani 1 1 d D . .
H15A H 0.956(9) 0.487(12) 0.073(5) 0.084 Uiso 1 1 d D . .
H15B H 0.831(10) 0.457(10) 0.114(8) 0.084 Uiso 1 1 d D . .
O16 O 0.8387(8) 0.7459(7) 0.0004(5) 0.0617(16) Uani 1 1 d D . .
H16B H 0.749(4) 0.756(11) -0.006(7) 0.074 Uiso 1 1 d D . .
H16A H 0.811(11) 0.687(8) 0.048(4) 0.074 Uiso 1 1 d D . .

loop_
_atom_site_aniso_label
_atom_site_aniso_U_11
_atom_site_aniso_U_22
_atom_site_aniso_U_33
_atom_site_aniso_U_23
_atom_site_aniso_U_13
_atom_site_aniso_U_12
Sm1 0.0287(2) 0.0303(2) 0.0277(2) -0.00876(14) -0.00712(14) -0.00758(14)
S1 0.0214(7) 0.0231(8) 0.0196(7) -0.0032(6) -0.0046(6) -0.0091(6)
S2 0.0229(7) 0.0246(8) 0.0290(8) -0.0078(6) -0.0075(6) -0.0107(6)
N1 0.024(3) 0.032(3) 0.025(3) -0.001(2) -0.007(2) -0.016(2)
N2 0.028(3) 0.035(3) 0.020(3) -0.004(2) -0.008(2) -0.019(2)
N3 0.022(2) 0.027(3) 0.020(2) -0.005(2) -0.005(2) -0.011(2)
N4 0.022(2) 0.032(3) 0.016(2) -0.010(2) 0.002(2) -0.014(2)
O1 0.024(2) 0.032(2) 0.020(2) -0.0021(18) -0.0011(17) -0.0095(18)
O2 0.032(2) 0.034(3) 0.030(2) 0.002(2) -0.014(2) -0.011(2)
O3 0.028(2) 0.026(2) 0.038(3) -0.011(2) -0.0032(19) -0.0105(19)
O4 0.052(3) 0.061(3) 0.036(3) -0.010(2) -0.018(2) -0.029(3)
O5 0.032(3) 0.070(4) 0.038(3) -0.017(3) 0.002(2) -0.026(3)
O6 0.084(5) 0.027(3) 0.145(7) -0.022(3) -0.079(5) -0.001(3)
O7 0.037(3) 0.044(3) 0.037(3) -0.014(2) 0.003(2) -0.023(2)
O8 0.044(3) 0.045(3) 0.025(2) -0.018(2) 0.005(2) -0.020(2)
O9 0.052(3) 0.027(3) 0.032(3) -0.007(2) -0.015(2) -0.012(2)
O10 0.038(3) 0.033(3) 0.038(3) -0.004(2) -0.006(2) -0.011(2)
C1 0.031(4) 0.050(4) 0.037(4) 0.000(3) -0.012(3) -0.026(3)
C2 0.033(4) 0.067(5) 0.025(4) 0.000(3) 0.001(3) -0.032(4)
C3 0.032(3) 0.049(4) 0.018(3) -0.007(3) -0.005(3) -0.016(3)
C4 0.018(3) 0.023(3) 0.025(3) -0.004(2) -0.009(2) -0.008(2)
C5 0.017(3) 0.025(3) 0.018(3) -0.006(2) -0.006(2) -0.003(2)
C6 0.025(3) 0.027(3) 0.016(3) -0.006(2) -0.005(2) -0.010(2)
C7 0.022(3) 0.026(3) 0.020(3) -0.005(2) -0.006(2) -0.011(2)
C8 0.030(3) 0.039(4) 0.020(3) -0.009(3) 0.004(3) -0.021(3)
C9 0.037(4) 0.057(5) 0.017(3) -0.007(3) 0.002(3) -0.025(3)
C10 0.050(4) 0.054(5) 0.018(3) -0.013(3) -0.009(3) -0.023(4)
C11 0.017(3) 0.025(3) 0.015(3) -0.004(2) -0.002(2) -0.007(2)
C12 0.020(3) 0.022(3) 0.018(3) -0.001(2) -0.005(2) -0.008(2)
C13 0.022(3) 0.020(3) 0.020(3) -0.003(2) -0.009(2) -0.008(2)
C14 0.021(3) 0.026(3) 0.020(3) -0.007(2) -0.006(2) -0.009(2)
C15 0.031(3) 0.029(3) 0.016(3) -0.001(2) -0.009(3) -0.010(3)
C16 0.024(3) 0.022(3) 0.026(3) -0.004(3) -0.003(2) -0.007(2)
C17 0.019(3) 0.020(3) 0.026(3) -0.006(2) -0.005(2) -0.006(2)
C18 0.024(3) 0.024(3) 0.024(3) -0.006(2) -0.010(2) -0.010(2)
C19 0.018(3) 0.025(3) 0.013(3) -0.004(2) 0.002(2) -0.012(2)
C20 0.028(3) 0.030(4) 0.027(3) -0.010(3) -0.005(3) 0.000(3)
C21 0.031(3) 0.040(4) 0.016(3) -0.002(3) -0.003(3) -0.011(3)
O11 0.063(4) 0.078(5) 0.048(4) -0.033(3) 0.013(3) -0.034(3)
O12 0.062(4) 0.052(4) 0.097(5) -0.043(4) -0.047(4) 0.017(3)
O13 0.047(3) 0.066(4) 0.031(3) -0.019(3) -0.014(2) 0.016(3)
O14 0.047(4) 0.060(4) 0.077(5) -0.004(3) -0.025(3) -0.018(3)
O15 0.081(5) 0.061(4) 0.075(5) -0.011(4) -0.024(4) -0.019(4)
O16 0.080(5) 0.055(4) 0.061(4) -0.012(3) -0.027(4) -0.018(3)

loop_
_atom_type_symbol
_atom_type_description
_atom_type_scat_dispersion_real
_atom_type_scat_dispersion_imag
_atom_type_scat_source
C C 0.0033 0.0016 'International Tables Vol C Tables 4.2.6.8 and 6.1.1.4'
H H 0.0000 0.0000 'International Tables Vol C Tables 4.2.6.8 and 6.1.1.4'
N N 0.0061 0.0033 'International Tables Vol C Tables 4.2.6.8 and 6.1.1.4'
O O 0.0106 0.0060 'International Tables Vol C Tables 4.2.6.8 and 6.1.1.4'
S S 0.1246 0.1234 'International Tables Vol C Tables 4.2.6.8 and 6.1.1.4'
Sm Sm -0.1638 3.4418 'International Tables Vol C Tables 4.2.6.8 and 6.1.1.4'

loop_
_geom_angle_atom_site_label_1
_geom_angle_atom_site_label_2
_geom_angle_atom_site_label_3
_geom_angle
_geom_angle_site_symmetry_1
_geom_angle_site_symmetry_3
O8 Sm1 O9 81.31(16) 2_655 .
O8 Sm1 O10 137.61(16) 2_655 2_665
O9 Sm1 O10 67.74(15) . 2_665
O8 Sm1 O7 66.95(14) 2_655 .
O9 Sm1 O7 72.79(16) . .
O10 Sm1 O7 125.17(16) 2_665 .
O8 Sm1 O12 81.6(2) 2_655 .
O9 Sm1 O12 142.57(18) . .
O10 Sm1 O12 140.0(2) 2_665 .
O7 Sm1 O12 69.91(19) . .
O8 Sm1 O13 82.03(19) 2_655 .
O9 Sm1 O13 136.80(17) . .
O10 Sm1 O13 100.83(19) 2_665 .
O7 Sm1 O13 133.87(19) . .
O12 Sm1 O13 72.6(2) . .
O8 Sm1 O14 143.63(19) 2_655 .
O9 Sm1 O14 134.71(18) . .
O10 Sm1 O14 70.39(18) 2_665 .
O7 Sm1 O14 121.3(2) . .
O12 Sm1 O14 70.8(2) . .
O13 Sm1 O14 67.6(2) . .
O8 Sm1 O1 74.38(14) 2_655 .
O9 Sm1 O1 72.85(14) . .
O10 Sm1 O1 69.36(14) 2_665 .
O7 Sm1 O1 131.12(14) . .
O12 Sm1 O1 132.8(2) . .
O13 Sm1 O1 64.34(15) . .
O14 Sm1 O1 107.55(19) . .
O8 Sm1 O11 133.89(17) 2_655 .
O9 Sm1 O11 79.4(2) . .
O10 Sm1 O11 69.16(19) 2_665 .
O7 Sm1 O11 67.42(17) . .
O12 Sm1 O11 89.0(3) . .
O13 Sm1 O11 137.5(2) . .
O14 Sm1 O11 70.2(2) . .
O1 Sm1 O11 136.33(18) . .
O3 S1 O1 112.6(3) . .
O3 S1 O2 113.0(3) . .
O1 S1 O2 112.1(3) . .
O3 S1 C19 106.0(3) . .
O1 S1 C19 107.6(3) . .
O2 S1 C19 104.9(3) . .
O6 S2 O4 112.8(4) . .
O6 S2 O5 114.8(4) . .
O4 S2 O5 109.0(3) . .
O6 S2 C17 108.2(3) . .
O4 S2 C17 106.1(3) . .
O5 S2 C17 105.3(3) . .
C1 N1 C12 116.6(5) . .
C10 N2 C11 123.2(5) . .
C10 N2 H2A 118.4 . .
C11 N2 H2A 118.4 . .
C13 N3 C5 104.9(5) . .
C13 N4 C6 106.4(5) . .
C13 N4 H4 126.8 . .
C6 N4 H4 126.8 . .
S1 O1 Sm1 149.1(3) . .
C20 O7 Sm1 119.5(4) . .
C20 O8 Sm1 121.6(4) . 2_655
C21 O9 Sm1 118.3(4) . .
C21 O10 Sm1 117.3(4) . 2_665
N1 C1 C2 125.0(6) . .
N1 C1 H1 117.5 . .
C2 C1 H1 117.5 . .
C3 C2 C1 118.0(6) . .
C3 C2 H2 121.0 . .
C1 C2 H2 121.0 . .
C2 C3 C4 119.7(6) . .
C2 C3 H3 120.1 . .
C4 C3 H3 120.1 . .
C3 C4 C12 117.3(5) . .
C3 C4 C5 125.8(5) . .
C12 C4 C5 116.9(5) . .
C6 C5 N3 110.7(5) . .
C6 C5 C4 121.7(5) . .
N3 C5 C4 127.6(5) . .
C5 C6 N4 105.8(5) . .
C5 C6 C7 123.0(5) . .
N4 C6 C7 131.2(5) . .
C11 C7 C6 116.2(5) . .
C11 C7 C8 118.4(5) . .
C6 C7 C8 125.5(5) . .
C9 C8 C7 119.4(6) . .
C9 C8 H8 120.3 . .
C7 C8 H8 120.3 . .
C8 C9 C10 119.3(6) . .
C8 C9 H9 120.4 . .
C10 C9 H9 120.4 . .
N2 C10 C9 120.5(6) . .
N2 C10 H10 119.7 . .
C9 C10 H10 119.7 . .
N2 C11 C7 119.1(5) . .
N2 C11 C12 118.6(5) . .
C7 C11 C12 122.3(5) . .
N1 C12 C4 123.3(5) . .
N1 C12 C11 116.9(5) . .
C4 C12 C11 119.8(5) . .
N3 C13 N4 112.2(5) . .
N3 C13 C14 126.5(5) . .
N4 C13 C14 121.2(5) . .
C19 C14 C15 117.7(5) . .
C19 C14 C13 124.9(5) . .
C15 C14 C13 117.4(5) . .
C16 C15 C14 121.7(5) . .
C16 C15 H15 119.1 . .
C14 C15 H15 119.1 . .
C15 C16 C17 119.7(6) . .
C15 C16 H16 120.2 . .
C17 C16 H16 120.2 . .
C18 C17 C16 119.3(5) . .
C18 C17 S2 121.5(4) . .
C16 C17 S2 119.2(4) . .
C19 C18 C17 121.6(5) . .
C19 C18 H18 119.2 . .
C17 C18 H18 119.2 . .
C18 C19 C14 119.8(5) . .
C18 C19 S1 117.0(4) . .
C14 C19 S1 122.9(4) . .
O7 C20 O8 128.1(6) . .
O7 C20 C20 116.7(7) . 2_655
O8 C20 C20 115.2(7) . 2_655
O9 C21 O10 125.3(6) . .
O9 C21 C21 117.8(7) . 2_665
O10 C21 C21 117.0(8) . 2_665
Sm1 O11 H11A 116(7) . .
Sm1 O11 H11B 134(7) . .
H11A O11 H11B 105(9) . .
Sm1 O12 H12B 125(7) . .
Sm1 O12 H12A 146(7) . .
H12B O12 H12A 84(9) . .
Sm1 O13 H13A 114(6) . .
Sm1 O13 H13B 129(6) . .
H13A O13 H13B 104(8) . .
Sm1 O14 H14A 117(7) . .
Sm1 O14 H14B 92(7) . .
H14A O14 H14B 122(10) . .
H15A O15 H15B 96(10) . .
H16B O16 H16A 82(9) . .

loop_
_geom_bond_atom_site_label_1
_geom_bond_atom_site_label_2
_geom_bond_distance
_geom_bond_site_symmetry_2
Sm1 O8 2.390(4) 2_655
Sm1 O9 2.416(5) .
Sm1 O10 2.426(5) 2_665
Sm1 O7 2.439(5) .
Sm1 O12 2.452(6) .
Sm1 O13 2.455(5) .
Sm1 O14 2.533(6) .
Sm1 O1 2.558(4) .
Sm1 O11 2.564(6) .
S1 O3 1.432(5) .
S1 O1 1.451(4) .
S1 O2 1.456(4) .
S1 C19 1.794(6) .
S2 O6 1.406(6) .
S2 O4 1.443(5) .
S2 O5 1.460(5) .
S2 C17 1.761(6) .
N1 C1 1.296(9) .
N1 C12 1.355(7) .
N2 C10 1.324(8) .
N2 C11 1.351(7) .
N2 H2A 0.8600 .
N3 C13 1.311(7) .
N3 C5 1.373(7) .
N4 C13 1.366(7) .
N4 C6 1.370(7) .
N4 H4 0.8600 .
O7 C20 1.232(8) .
O8 C20 1.246(8) .
O8 Sm1 2.390(4) 2_655
O9 C21 1.232(8) .
O10 C21 1.262(8) .
O10 Sm1 2.426(5) 2_665
C1 C2 1.398(10) .
C1 H1 0.9300 .
C2 C3 1.369(9) .
C2 H2 0.9300 .
C3 C4 1.379(8) .
C3 H3 0.9300 .
C4 C12 1.411(8) .
C4 C5 1.441(8) .
C5 C6 1.364(8) .
C6 C7 1.425(8) .
C7 C11 1.393(8) .
C7 C8 1.436(8) .
C8 C9 1.370(9) .
C8 H8 0.9300 .
C9 C10 1.389(9) .
C9 H9 0.9300 .
C10 H10 0.9300 .
C11 C12 1.450(8) .
C13 C14 1.471(8) .
C14 C19 1.411(8) .
C14 C15 1.412(8) .
C15 C16 1.373(8) .
C15 H15 0.9300 .
C16 C17 1.393(8) .
C16 H16 0.9300 .
C17 C18 1.388(8) .
C18 C19 1.375(8) .
C18 H18 0.9300 .
C20 C20 1.580(12) 2_655
C21 C21 1.552(13) 2_665
O11 H11A 0.84(2) .
O11 H11B 0.85(2) .
O12 H12B 0.84(2) .
O12 H12A 0.84(2) .
O13 H13A 0.85(2) .
O13 H13B 0.84(2) .
O14 H14A 0.86(2) .
O14 H14B 0.85(2) .
O15 H15A 0.86(2) .
O15 H15B 0.86(2) .
O16 H16B 0.86(2) .
O16 H16A 0.85(2) .

loop_
_geom_torsion_atom_site_label_1
_geom_torsion_atom_site_label_2
_geom_torsion_atom_site_label_3
_geom_torsion_atom_site_label_4
_geom_torsion
_geom_torsion_site_symmetry_1
_geom_torsion_site_symmetry_2
_geom_torsion_site_symmetry_3
_geom_torsion_site_symmetry_4
O3 S1 O1 Sm1 -173.6(4) . . . .
O2 S1 O1 Sm1 -44.8(5) . . . .
C19 S1 O1 Sm1 70.0(5) . . . .
O8 Sm1 O1 S1 -23.5(5) 2_655 . . .
O9 Sm1 O1 S1 62.0(5) . . . .
O10 Sm1 O1 S1 134.1(5) 2_665 . . .
O7 Sm1 O1 S1 14.9(6) . . . .
O12 Sm1 O1 S1 -85.8(5) . . . .
O13 Sm1 O1 S1 -112.1(5) . . . .
O14 Sm1 O1 S1 -165.6(5) . . . .
O11 Sm1 O1 S1 115.0(5) . . . .
O8 Sm1 O7 C20 0.1(5) 2_655 . . .
O9 Sm1 O7 C20 -87.6(5) . . . .
O10 Sm1 O7 C20 -132.9(5) 2_665 . . .
O12 Sm1 O7 C20 89.3(5) . . . .
O13 Sm1 O7 C20 51.9(6) . . . .
O14 Sm1 O7 C20 140.0(5) . . . .
O1 Sm1 O7 C20 -40.5(6) . . . .
O11 Sm1 O7 C20 -173.1(6) . . . .
O8 Sm1 O9 C21 138.8(5) 2_655 . . .
O10 Sm1 O9 C21 -11.7(4) 2_665 . . .
O7 Sm1 O9 C21 -152.8(5) . . . .
O12 Sm1 O9 C21 -157.5(5) . . . .
O13 Sm1 O9 C21 70.3(5) . . . .
O14 Sm1 O9 C21 -35.4(6) . . . .
O1 Sm1 O9 C21 62.5(5) . . . .
O11 Sm1 O9 C21 -83.3(5) . . . .
C12 N1 C1 C2 1.3(11) . . . .
N1 C1 C2 C3 -0.2(12) . . . .
C1 C2 C3 C4 -0.8(11) . . . .
C2 C3 C4 C12 0.8(10) . . . .
C2 C3 C4 C5 179.6(6) . . . .
C13 N3 C5 C6 -0.1(7) . . . .
C13 N3 C5 C4 -177.5(6) . . . .
C3 C4 C5 C6 -179.8(6) . . . .
C12 C4 C5 C6 -1.0(8) . . . .
C3 C4 C5 N3 -2.7(10) . . . .
C12 C4 C5 N3 176.2(6) . . . .
N3 C5 C6 N4 0.9(7) . . . .
C4 C5 C6 N4 178.5(5) . . . .
N3 C5 C6 C7 179.5(6) . . . .
C4 C5 C6 C7 -2.9(9) . . . .
C13 N4 C6 C5 -1.3(6) . . . .
C13 N4 C6 C7 -179.8(6) . . . .
C5 C6 C7 C11 4.4(9) . . . .
N4 C6 C7 C11 -177.4(6) . . . .
C5 C6 C7 C8 -174.8(6) . . . .
N4 C6 C7 C8 3.4(11) . . . .
C11 C7 C8 C9 0.2(10) . . . .
C6 C7 C8 C9 179.4(7) . . . .
C7 C8 C9 C10 2.2(11) . . . .
C11 N2 C10 C9 1.1(11) . . . .
C8 C9 C10 N2 -2.8(11) . . . .
C10 N2 C11 C7 1.3(9) . . . .
C10 N2 C11 C12 -177.7(6) . . . .
C6 C7 C11 N2 178.8(5) . . . .
C8 C7 C11 N2 -1.9(9) . . . .
C6 C7 C11 C12 -2.2(8) . . . .
C8 C7 C11 C12 177.1(6) . . . .
C1 N1 C12 C4 -1.3(9) . . . .
C1 N1 C12 C11 177.1(6) . . . .
C3 C4 C12 N1 0.3(9) . . . .
C5 C4 C12 N1 -178.6(5) . . . .
C3 C4 C12 C11 -178.0(6) . . . .
C5 C4 C12 C11 3.0(8) . . . .
N2 C11 C12 N1 -0.9(8) . . . .
C7 C11 C12 N1 -179.9(5) . . . .
N2 C11 C12 C4 177.6(5) . . . .
C7 C11 C12 C4 -1.4(9) . . . .
C5 N3 C13 N4 -0.8(7) . . . .
C5 N3 C13 C14 -176.6(6) . . . .
C6 N4 C13 N3 1.4(7) . . . .
C6 N4 C13 C14 177.4(5) . . . .
N3 C13 C14 C19 -39.4(9) . . . .
N4 C13 C14 C19 145.2(6) . . . .
N3 C13 C14 C15 140.1(6) . . . .
N4 C13 C14 C15 -35.3(8) . . . .
C19 C14 C15 C16 1.7(9) . . . .
C13 C14 C15 C16 -177.9(6) . . . .
C14 C15 C16 C17 1.7(9) . . . .
C15 C16 C17 C18 -2.7(9) . . . .
C15 C16 C17 S2 179.4(5) . . . .
O6 S2 C17 C18 129.8(6) . . . .
O4 S2 C17 C18 8.5(6) . . . .
O5 S2 C17 C18 -107.0(5) . . . .
O6 S2 C17 C16 -52.3(6) . . . .
O4 S2 C17 C16 -173.6(5) . . . .
O5 S2 C17 C16 70.9(5) . . . .
C16 C17 C18 C19 0.2(9) . . . .
S2 C17 C18 C19 178.1(5) . . . .
C17 C18 C19 C14 3.3(9) . . . .
C17 C18 C19 S1 -171.4(5) . . . .
C15 C14 C19 C18 -4.1(8) . . . .
C13 C14 C19 C18 175.4(6) . . . .
C15 C14 C19 S1 170.2(4) . . . .
C13 C14 C19 S1 -10.3(8) . . . .
O3 S1 C19 C18 133.0(5) . . . .
O1 S1 C19 C18 -106.3(5) . . . .
O2 S1 C19 C18 13.2(5) . . . .
O3 S1 C19 C14 -41.5(5) . . . .
O1 S1 C19 C14 79.2(5) . . . .
O2 S1 C19 C14 -161.3(5) . . . .
Sm1 O7 C20 O8 179.5(5) . . . .
Sm1 O7 C20 C20 0.2(9) . . . 2_655
Sm1 O8 C20 O7 180.0(5) 2_655 . . .
Sm1 O8 C20 C20 -0.8(9) 2_655 . . 2_655
Sm1 O9 C21 O10 -168.8(5) . . . .
Sm1 O9 C21 C21 10.7(9) . . . 2_665
Sm1 O10 C21 O9 -169.3(5) 2_665 . . .
Sm1 O10 C21 C21 11.2(9) 2_665 . . 2_665
